data_4345027
loop_
_publ_author_name
'Liu, Jinyong'
'Su, Xiaoge'
'Han, Mengwei'
'Wu, Dimao'
'Gray, Danielle L.'
'Shapley, John R.'
'Werth, Charles J.'
'Strathmann, Timothy J.'

_publ_contact_author
; 
Jinyong Liu and Timothy J. Strathmann
Colorado School of Mines
Department of Civil and Environmental Engineering
Golden, Colorado  80401 
USA 
;
_publ_section_title
;
 Ligand Design for Isomer-Selective Oxorhenium(V) Complex Synthesis.
;
_journal_issue 3
_journal_name_full 'Inorganic chemistry'
_journal_page_first 1757
_journal_page_last 1769
_journal_paper_doi 10.1021/acs.inorgchem.6b03076
_journal_volume 56
_journal_year 2017
_chemical_absolute_configuration ad
_chemical_formula_moiety 'C20 H20 Cl N2 O5 Re'
_chemical_formula_sum 'C20 H20 Cl N2 O5 Re'
_chemical_formula_weight 590.03
_chemical_name_systematic
; 
? 
;
_space_group_crystal_system hexagonal
_space_group_IT_number 169
_space_group_name_Hall 'P 61'
_space_group_name_H-M_alt 'P 61'
_symmetry_space_group_name_Hall 'P 61'
_symmetry_space_group_name_H-M 'P 61'
_atom_sites_solution_hydrogens geom
_audit_creation_method SHELXL-2014/7
_audit_update_record
; 
? 
;
_cell_angle_alpha 90
_cell_angle_beta 90
_cell_angle_gamma 120
_cell_formula_units_Z 6
_cell_length_a 11.2324(4)
_cell_length_b 11.2324(4)
_cell_length_c 27.4564(12)
_cell_measurement_reflns_used 9347
_cell_measurement_temperature 100(2)
_cell_measurement_theta_max 28.23
_cell_measurement_theta_min 2.57
_cell_volume 3000.0(2)
_computing_cell_refinement 'SAINT V8.34A (Bruker, 2005)'
_computing_data_collection 'APEX2 V2014.9-0 (Bruker, 2014)'
_computing_data_reduction
; 
SAINT V8.34A, XPREP v2014/2, SADABS V2014/4, TWINABS V2012/1 
(Bruker, 2012 & 2014) 
;
_computing_molecular_graphics
; 
SHELXTL v2014-4 (Bruker, 2014), CrystalMaker v2.7.7 (CrystalMaker, 1994) 
;
_computing_publication_material 'XCIF V2014-2 (Bruker, 2014)'
_computing_structure_refinement 'SHELX-2014-7 (Sheldrick, 2014)'
_computing_structure_solution 'SHELX-2014-7 (Sheldrick, 2014)'
_diffrn_ambient_temperature 100(2)
_diffrn_measured_fraction_theta_full 0.999
_diffrn_measured_fraction_theta_max 0.999
_diffrn_measurement_device 'Bruker D8 Venture/Photon 100'
_diffrn_measurement_method 'profile data from \f and \w scans'
_diffrn_radiation_monochromator 'multilayer mirrors'
_diffrn_radiation_source 'microfocus sealed tube'
_diffrn_radiation_type MoK\a
_diffrn_radiation_wavelength 0.71073
_diffrn_radiation_wavelength_id cd94q2sa
_diffrn_reflns_av_R_equivalents 0.0658
_diffrn_reflns_av_unetI/netI 0.0200
_diffrn_reflns_Laue_measured_fraction_full 0.999
_diffrn_reflns_Laue_measured_fraction_max 0.999
_diffrn_reflns_limit_h_max 15
_diffrn_reflns_limit_h_min -15
_diffrn_reflns_limit_k_max 15
_diffrn_reflns_limit_k_min -14
_diffrn_reflns_limit_l_max 38
_diffrn_reflns_limit_l_min -38
_diffrn_reflns_number 107510
_diffrn_reflns_point_group_measured_fraction_full 0.999
_diffrn_reflns_point_group_measured_fraction_max 0.997
_diffrn_reflns_theta_full 25.242
_diffrn_reflns_theta_max 29.573
_diffrn_reflns_theta_min 2.221
_exptl_absorpt_coefficient_mu 6.244
_exptl_absorpt_correction_T_max 0.78222
_exptl_absorpt_correction_T_min 0.55895
_exptl_absorpt_correction_type integration
_exptl_absorpt_process_details 'SADABS V2014/4 (Bruker, 2014)'
_exptl_crystal_colour green
_exptl_crystal_density_diffrn 1.960
_exptl_crystal_density_method 'not measured'
_exptl_crystal_description prism
_exptl_crystal_F_000 1716
_exptl_crystal_id cd94q2sa
_exptl_crystal_preparation
; 
The data crystal was mounted using oil (Parantone-N, Exxon) to a 
0.3 mm cryo-loop (Hampton Research) with the (2 1 -2) scattering 
planes roughly normal to the spindle axis. 
;
_exptl_crystal_size_max 0.176
_exptl_crystal_size_mid 0.115
_exptl_crystal_size_min 0.05
_refine_diff_density_max 1.627
_refine_diff_density_min -2.163
_refine_diff_density_rms 0.135
_refine_ls_abs_structure_details 'Flack (1983),  2739 Friedels'
_refine_ls_abs_structure_Flack -0.012(2)
_refine_ls_extinction_method none
_refine_ls_goodness_of_fit_ref 1.209
_refine_ls_hydrogen_treatment constr
_refine_ls_matrix_type full
_refine_ls_number_parameters 283
_refine_ls_number_reflns 5600
_refine_ls_number_restraints 15
_refine_ls_restrained_S_all 1.208
_refine_ls_R_factor_all 0.0236
_refine_ls_R_factor_gt 0.0214
_refine_ls_shift/su_max 0.001
_refine_ls_shift/su_mean 0.000
_refine_ls_structure_factor_coef Fsqd
_refine_ls_weighting_details 'w=1/[\s^2^(Fo^2^)+(0.0180P)^2^+4.8835P] where P=(Fo^2^+2Fc^2^)/3'
_refine_ls_weighting_scheme calc
_refine_ls_wR_factor_gt 0.0470
_refine_ls_wR_factor_ref 0.0476
_reflns_Friedel_coverage 0.957
_reflns_Friedel_fraction_full 1.000
_reflns_Friedel_fraction_max 0.995
_reflns_number_gt 5395
_reflns_number_total 5600
_reflns_threshold_expression 'I > 2\s(I)'
_cod_data_source_file ic6b03076_si_003.cif
_cod_data_source_block N,N-trans_Re(O)(Mehoz)2Cl_(4a)
_cod_depositor_comments 'Adding full bibliography for 4345027--4345029.cif.'
_cod_original_cell_volume 3000.0(3)
_cod_database_code 4345027
_shelx_shelxl_version_number 2014/7
_shelx_space_group_comment
; 
The symmetry employed for this shelxl refinement is uniquely defined 
by the following loop, which should always be used as a source of 
symmetry information in preference to the above space-group names. 
They are only intended as comments. 
;
_shelx_estimated_absorpt_t_min 0.406
_shelx_estimated_absorpt_t_max 0.745

loop_
_space_group_symop_operation_xyz
'x, y, z'
'-y, x-y, z+1/3'
'-x+y, -x, z+2/3'
'-x, -y, z+1/2'
'y, -x+y, z+5/6'
'x-y, x, z+1/6'

loop_
_atom_site_label
_atom_site_type_symbol
_atom_site_fract_x
_atom_site_fract_y
_atom_site_fract_z
_atom_site_U_iso_or_equiv
_atom_site_adp_type
_atom_site_occupancy
_atom_site_site_symmetry_order
_atom_site_calc_flag
_atom_site_refinement_flags_posn
_atom_site_refinement_flags_adp
_atom_site_refinement_flags_occupancy
_atom_site_disorder_assembly
_atom_site_disorder_group
Re1 Re 0.04705(2) 0.57379(2) 0.54855(2) 0.01174(5) Uani 1 1 d D . . . .
Cl1 Cl 0.09704(15) 0.44589(15) 0.60618(6) 0.0177(4) Uani 0.921(4) 1 d D U P A 1
O1 O -0.0010(5) 0.6490(5) 0.59340(17) 0.0163(9) Uani 0.921(4) 1 d D U P A 1
Cl1B Cl -0.0265(17) 0.6783(16) 0.6074(5) 0.013(2) Uani 0.079(4) 1 d D U P A 2
O1B O 0.089(5) 0.501(5) 0.5963(14) 0.017(2) Uani 0.079(4) 1 d D U P A 2
O2 O 0.0882(4) 0.4703(4) 0.49851(13) 0.0128(7) Uani 1 1 d . . . . .
O3 O -0.3298(4) 0.1974(4) 0.52221(15) 0.0156(8) Uani 1 1 d . . . . .
O4 O -0.0002(4) 0.6528(4) 0.49117(15) 0.0146(8) Uani 1 1 d . . . . .
O5 O 0.4307(4) 0.9187(4) 0.51411(14) 0.0142(7) Uani 1 1 d . . . . .
N1 N -0.1531(4) 0.4064(4) 0.54149(16) 0.0094(8) Uani 1 1 d . . . . .
N2 N 0.2507(4) 0.7257(4) 0.54120(16) 0.0096(8) Uani 1 1 d . . . . .
C1 C 0.0294(5) 0.3391(5) 0.48484(19) 0.0114(9) Uani 1 1 d . . . . .
C2 C -0.1104(5) 0.2450(5) 0.49414(19) 0.0120(9) Uani 1 1 d . . . . .
C3 C -0.1698(6) 0.1098(5) 0.4765(2) 0.0174(11) Uani 1 1 d . . . . .
H3A H -0.2643 0.0468 0.4825 0.021 Uiso 1 1 calc R U . . .
C4 C -0.0915(7) 0.0678(6) 0.4506(2) 0.0247(13) Uani 1 1 d . . . . .
H4A H -0.1314 -0.0240 0.4390 0.030 Uiso 1 1 calc R U . . .
C5 C 0.0471(6) 0.1623(6) 0.4415(2) 0.0215(12) Uani 1 1 d . . . . .
H5A H 0.1009 0.1339 0.4236 0.026 Uiso 1 1 calc R U . . .
C6 C 0.1068(6) 0.2956(6) 0.4580(2) 0.0149(10) Uani 1 1 d . . . . .
H6A H 0.2009 0.3582 0.4513 0.018 Uiso 1 1 calc R U . . .
C7 C -0.1945(5) 0.2882(5) 0.52037(18) 0.0105(9) Uani 1 1 d . . . . .
C8 C -0.3934(5) 0.2572(5) 0.5523(3) 0.0224(12) Uani 1 1 d . . . . .
H8A H -0.4303 0.2039 0.5827 0.027 Uiso 1 1 calc R U . . .
H8B H -0.4694 0.2585 0.5345 0.027 Uiso 1 1 calc R U . . .
C9 C -0.2779(5) 0.4040(5) 0.5634(2) 0.0148(10) Uani 1 1 d . . . . .
H9A H -0.2658 0.4170 0.5995 0.018 Uiso 1 1 calc R U . . .
C10 C -0.3022(6) 0.5144(6) 0.5419(3) 0.0247(13) Uani 1 1 d . . . . .
H10A H -0.3153 0.5009 0.5067 0.037 Uiso 1 1 calc R U . . .
H10B H -0.2225 0.6051 0.5486 0.037 Uiso 1 1 calc R U . . .
H10C H -0.3844 0.5086 0.5567 0.037 Uiso 1 1 calc R U . . .
C11 C 0.0804(5) 0.7615(5) 0.46429(19) 0.0110(9) Uani 1 1 d . . . . .
C12 C 0.2223(5) 0.8504(5) 0.47168(18) 0.0097(9) Uani 1 1 d . . . . .
C13 C 0.2981(6) 0.9623(5) 0.4397(2) 0.0146(10) Uani 1 1 d . . . . .
H13A H 0.3930 1.0236 0.4457 0.017 Uiso 1 1 calc R U . . .
C14 C 0.2354(6) 0.9832(6) 0.4000(2) 0.0179(11) Uani 1 1 d . . . . .
H14A H 0.2872 1.0564 0.3779 0.021 Uiso 1 1 calc R U . . .
C15 C 0.0931(6) 0.8939(5) 0.3925(2) 0.0171(11) Uani 1 1 d . . . . .
H15A H 0.0490 0.9075 0.3653 0.021 Uiso 1 1 calc R U . . .
C16 C 0.0177(6) 0.7876(5) 0.4244(2) 0.0142(10) Uani 1 1 d . . . . .
H16A H -0.0784 0.7307 0.4194 0.017 Uiso 1 1 calc R U . . .
C17 C 0.2968(5) 0.8269(5) 0.51028(19) 0.0109(9) Uani 1 1 d . . . . .
C18 C 0.4768(5) 0.8883(5) 0.55997(19) 0.0138(10) Uani 1 1 d . . . . .
H18A H 0.4759 0.9469 0.5867 0.017 Uiso 1 1 calc R U . . .
H18B H 0.5705 0.9019 0.5568 0.017 Uiso 1 1 calc R U . . .
C19 C 0.3710(5) 0.7371(5) 0.5688(2) 0.0141(10) Uani 1 1 d . . . . .
H19A H 0.3488 0.7200 0.6043 0.017 Uiso 1 1 calc R U . . .
C20 C 0.4144(5) 0.6383(5) 0.5491(3) 0.0203(10) Uani 1 1 d . . . . .
H20A H 0.3361 0.5444 0.5501 0.030 Uiso 1 1 calc R U . . .
H20B H 0.4895 0.6440 0.5690 0.030 Uiso 1 1 calc R U . . .
H20C H 0.4458 0.6629 0.5154 0.030 Uiso 1 1 calc R U . . .

loop_
_atom_site_aniso_label
_atom_site_aniso_U_11
_atom_site_aniso_U_22
_atom_site_aniso_U_33
_atom_site_aniso_U_23
_atom_site_aniso_U_13
_atom_site_aniso_U_12
Re1 0.00821(8) 0.01298(9) 0.01068(7) -0.00143(8) -0.00042(8) 0.00279(7)
Cl1 0.0166(7) 0.0136(7) 0.0178(7) 0.0050(5) -0.0023(5) 0.0036(5)
O1 0.010(2) 0.015(2) 0.015(2) 0.0001(17) -0.0011(17) -0.0006(15)
Cl1B 0.009(3) 0.013(3) 0.014(4) -0.002(3) 0.000(3) 0.003(3)
O1B 0.017(3) 0.013(3) 0.018(3) 0.005(3) -0.002(3) 0.004(3)
O2 0.0103(17) 0.0111(17) 0.0122(18) -0.0005(13) 0.0023(13) 0.0017(14)
O3 0.0086(16) 0.0098(17) 0.022(2) -0.0007(14) 0.0038(14) 0.0000(14)
O4 0.0100(17) 0.0129(18) 0.0157(19) 0.0024(14) -0.0004(14) 0.0017(14)
O5 0.0104(16) 0.0108(17) 0.0156(19) 0.0029(14) -0.0022(14) 0.0009(14)
N1 0.0056(16) 0.0071(16) 0.012(2) 0.0025(15) 0.0038(14) 0.0004(14)
N2 0.0085(17) 0.0101(17) 0.012(2) 0.0007(15) -0.0015(15) 0.0056(14)
C1 0.012(2) 0.013(2) 0.011(2) -0.0007(18) -0.0022(17) 0.0078(19)
C2 0.013(2) 0.011(2) 0.010(2) 0.0005(18) -0.0014(18) 0.0051(19)
C3 0.019(3) 0.010(2) 0.021(3) -0.001(2) 0.002(2) 0.005(2)
C4 0.031(3) 0.014(3) 0.031(3) -0.005(2) 0.002(3) 0.013(2)
C5 0.026(3) 0.020(3) 0.026(3) -0.001(2) 0.005(2) 0.017(2)
C6 0.013(2) 0.020(3) 0.014(3) 0.002(2) 0.0004(19) 0.010(2)
C7 0.006(2) 0.009(2) 0.012(2) 0.0017(17) 0.0009(17) 0.0002(17)
C8 0.011(2) 0.016(2) 0.038(3) -0.001(3) 0.010(3) 0.0052(19)
C9 0.012(2) 0.015(2) 0.018(3) -0.0013(19) 0.0043(18) 0.0068(19)
C10 0.018(2) 0.017(2) 0.043(4) 0.005(3) 0.008(3) 0.011(2)
C11 0.011(2) 0.010(2) 0.013(2) -0.0003(18) 0.0004(17) 0.0058(18)
C12 0.010(2) 0.008(2) 0.010(2) -0.0023(17) -0.0017(17) 0.0037(17)
C13 0.016(2) 0.011(2) 0.015(2) 0.0010(19) -0.0010(19) 0.006(2)
C14 0.021(3) 0.013(2) 0.019(3) 0.004(2) 0.001(2) 0.008(2)
C15 0.023(3) 0.015(2) 0.017(3) -0.0013(19) -0.006(2) 0.012(2)
C16 0.015(2) 0.015(2) 0.015(2) -0.0035(19) -0.0040(19) 0.009(2)
C17 0.011(2) 0.008(2) 0.011(2) -0.0030(17) -0.0003(17) 0.0032(18)
C18 0.010(2) 0.015(2) 0.012(3) 0.0057(17) -0.0028(17) 0.0033(19)
C19 0.010(2) 0.011(2) 0.015(2) 0.0009(18) -0.0053(18) 0.0004(18)
C20 0.015(2) 0.015(2) 0.030(3) 0.004(2) -0.002(3) 0.0076(19)

loop_
_atom_type_symbol
_atom_type_description
_atom_type_scat_dispersion_real
_atom_type_scat_dispersion_imag
_atom_type_scat_source
C C 0.0033 0.0016 'International Tables Vol C Tables 4.2.6.8 and 6.1.1.4'
H H 0.0000 0.0000 'International Tables Vol C Tables 4.2.6.8 and 6.1.1.4'
N N 0.0061 0.0033 'International Tables Vol C Tables 4.2.6.8 and 6.1.1.4'
O O 0.0106 0.0060 'International Tables Vol C Tables 4.2.6.8 and 6.1.1.4'
Cl Cl 0.1484 0.1585 'International Tables Vol C Tables 4.2.6.8 and 6.1.1.4'
Re Re -1.0185 7.2310 'International Tables Vol C Tables 4.2.6.8 and 6.1.1.4'

loop_
_exptl_crystal_face_index_h
_exptl_crystal_face_index_k
_exptl_crystal_face_index_l
_exptl_crystal_face_perp_dist
2.00 -2.00 -1.00 0.0450
1.00 1.00 -1.00 0.0430
-1.00 1.00 -2.00 0.0230
1.00 -1.00 2.00 0.0250
-1.00 1.00 2.00 0.0310
-2.00 -2.00 -1.00 0.0560
2.00 2.00 1.00 0.0370

loop_
_geom_angle_atom_site_label_1
_geom_angle_atom_site_label_2
_geom_angle_atom_site_label_3
_geom_angle
O1 Re1 O2 174.79(19)
O1B Re1 O2 93(2)
O1 Re1 O4 97.31(19)
O1B Re1 O4 178(2)
O2 Re1 O4 84.65(16)
O1 Re1 N2 98.80(19)
O1B Re1 N2 90.9(18)
O2 Re1 N2 86.02(16)
O4 Re1 N2 89.21(16)
O1 Re1 N1 92.72(19)
O1B Re1 N1 93.9(18)
O2 Re1 N1 82.60(16)
O4 Re1 N1 85.53(16)
N2 Re1 N1 167.86(16)
O1B Re1 Cl1B 88(2)
O2 Re1 Cl1B 174.0(4)
O4 Re1 Cl1B 94.7(5)
N2 Re1 Cl1B 100.0(4)
N1 Re1 Cl1B 91.4(4)
O1 Re1 Cl1 92.68(16)
O2 Re1 Cl1 85.02(11)
O4 Re1 Cl1 169.02(12)
N2 Re1 Cl1 93.75(12)
N1 Re1 Cl1 89.48(12)
C1 O2 Re1 134.9(3)
C7 O3 C8 107.6(4)
C11 O4 Re1 129.5(3)
C17 O5 C18 106.2(4)
C7 N1 C9 107.7(4)
C7 N1 Re1 129.1(3)
C9 N1 Re1 123.2(3)
C17 N2 C19 107.9(4)
C17 N2 Re1 125.3(3)
C19 N2 Re1 126.8(3)
O2 C1 C6 118.9(5)
O2 C1 C2 122.0(5)
C6 C1 C2 119.1(5)
C3 C2 C1 119.9(5)
C3 C2 C7 119.7(5)
C1 C2 C7 120.4(4)
C4 C3 C2 120.4(5)
C4 C3 H3A 119.8
C2 C3 H3A 119.8
C3 C4 C5 119.2(5)
C3 C4 H4A 120.4
C5 C4 H4A 120.4
C6 C5 C4 121.3(5)
C6 C5 H5A 119.4
C4 C5 H5A 119.4
C5 C6 C1 120.2(5)
C5 C6 H6A 119.9
C1 C6 H6A 119.9
N1 C7 O3 116.6(4)
N1 C7 C2 127.0(4)
O3 C7 C2 116.4(4)
O3 C8 C9 105.2(4)
O3 C8 H8A 110.7
C9 C8 H8A 110.7
O3 C8 H8B 110.7
C9 C8 H8B 110.7
H8A C8 H8B 108.8
N1 C9 C10 112.0(4)
N1 C9 C8 102.5(4)
C10 C9 C8 113.6(5)
N1 C9 H9A 109.5
C10 C9 H9A 109.5
C8 C9 H9A 109.5
C9 C10 H10A 109.5
C9 C10 H10B 109.5
H10A C10 H10B 109.5
C9 C10 H10C 109.5
H10A C10 H10C 109.5
H10B C10 H10C 109.5
O4 C11 C12 125.7(5)
O4 C11 C16 116.3(5)
C12 C11 C16 118.0(5)
C11 C12 C13 120.4(5)
C11 C12 C17 121.7(4)
C13 C12 C17 117.9(5)
C14 C13 C12 120.6(5)
C14 C13 H13A 119.7
C12 C13 H13A 119.7
C13 C14 C15 119.0(5)
C13 C14 H14A 120.5
C15 C14 H14A 120.5
C16 C15 C14 120.6(5)
C16 C15 H15A 119.7
C14 C15 H15A 119.7
C15 C16 C11 121.3(5)
C15 C16 H16A 119.3
C11 C16 H16A 119.3
N2 C17 O5 115.2(4)
N2 C17 C12 128.4(5)
O5 C17 C12 116.4(4)
O5 C18 C19 103.1(4)
O5 C18 H18A 111.1
C19 C18 H18A 111.1
O5 C18 H18B 111.1
C19 C18 H18B 111.1
H18A C18 H18B 109.1
N2 C19 C20 111.3(4)
N2 C19 C18 100.4(4)
C20 C19 C18 113.6(5)
N2 C19 H19A 110.4
C20 C19 H19A 110.4
C18 C19 H19A 110.4
C19 C20 H20A 109.5
C19 C20 H20B 109.5
H20A C20 H20B 109.5
C19 C20 H20C 109.5
H20A C20 H20C 109.5
H20B C20 H20C 109.5

loop_
_geom_bond_atom_site_label_1
_geom_bond_atom_site_label_2
_geom_bond_distance
Re1 O1 1.725(5)
Re1 O1B 1.727(9)
Re1 O2 1.998(4)
Re1 O4 2.006(4)
Re1 N2 2.069(4)
Re1 N1 2.098(4)
Re1 Cl1B 2.376(7)
Re1 Cl1 2.3853(15)
O2 C1 1.333(6)
O3 C7 1.343(6)
O3 C8 1.457(7)
O4 C11 1.322(6)
O5 C17 1.337(6)
O5 C18 1.465(6)
N1 C7 1.303(6)
N1 C9 1.514(6)
N2 C17 1.301(6)
N2 C19 1.499(6)
C1 C6 1.401(7)
C1 C2 1.409(7)
C2 C3 1.404(7)
C2 C7 1.451(7)
C3 C4 1.386(8)
C3 H3A 0.9500
C4 C5 1.400(9)
C4 H4A 0.9500
C5 C6 1.376(8)
C5 H5A 0.9500
C6 H6A 0.9500
C8 C9 1.536(7)
C8 H8A 0.9900
C8 H8B 0.9900
C9 C10 1.516(7)
C9 H9A 1.0000
C10 H10A 0.9800
C10 H10B 0.9800
C10 H10C 0.9800
C11 C12 1.409(7)
C11 C16 1.410(7)
C12 C13 1.416(7)
C12 C17 1.454(7)
C13 C14 1.382(8)
C13 H13A 0.9500
C14 C15 1.414(8)
C14 H14A 0.9500
C15 C16 1.378(8)
C15 H15A 0.9500
C16 H16A 0.9500
C18 C19 1.529(7)
C18 H18A 0.9900
C18 H18B 0.9900
C19 C20 1.517(8)
C19 H19A 1.0000
C20 H20A 0.9800
C20 H20B 0.9800
C20 H20C 0.9800
